data_4037576
loop_
_publ_author_name
'Chen, Zhili'
'Hu, Fangli'
'Huang, Shengli'
'Zhao, Zhengxing'
'Mao, Hui'
'Qin, Wenling'

_publ_section_title
;
 Organocatalytic Enantioselective Selenosulfonylation of a C-C Double Bond
 To Form Two Stereogenic Centers in an Aqueous Medium.
;
_journal_issue 12
_journal_name_full 'The Journal of organic chemistry'
_journal_page_first 8100
_journal_page_last 8111
_journal_paper_doi 10.1021/acs.joc.9b00973
_journal_volume 84
_journal_year 2019
_chemical_absolute_configuration ad
_chemical_formula_moiety 'C23 H23 Br O3 S Se'
_chemical_formula_sum 'C23 H23 Br O3 S Se'
_chemical_formula_weight 538.34
_space_group_crystal_system orthorhombic
_space_group_IT_number 19
_space_group_name_Hall 'P 2ac 2ab'
_space_group_name_H-M_alt 'P 21 21 21'
_atom_sites_solution_hydrogens geom
_atom_sites_solution_primary dual
_audit_creation_date 2018-12-13
_audit_creation_method
;
Olex2 1.2-alpha
(compiled 2017.06.06 svn.r3414 for OlexSys, GUI svn.r5353)
;
_cell_angle_alpha 90
_cell_angle_beta 90
_cell_angle_gamma 90
_cell_formula_units_Z 4
_cell_length_a 5.74140(10)
_cell_length_b 16.5338(4)
_cell_length_c 23.6498(6)
_cell_measurement_reflns_used 4129
_cell_measurement_temperature 295(2)
_cell_measurement_theta_max 25.3890
_cell_measurement_theta_min 3.8380
_cell_volume 2245.01(9)
_computing_molecular_graphics 'Olex2 (Dolomanov et al., 2009)'
_computing_publication_material 'Olex2 (Dolomanov et al., 2009)'
_computing_structure_refinement 'ShelXL (Sheldrick, 2015)'
_computing_structure_solution 'ShelXT (Sheldrick, 2015)'
_diffrn_ambient_temperature 295(2)
_diffrn_detector_area_resol_mean 10.6296
_diffrn_measured_fraction_theta_full 0.997
_diffrn_measured_fraction_theta_max 0.997
_diffrn_measurement_device_type 'SuperNova, Single source at offset, Atlas'
_diffrn_measurement_method '\w scans'
_diffrn_radiation_type MoK\a
_diffrn_radiation_wavelength 0.71073
_diffrn_reflns_av_R_equivalents 0.0227
_diffrn_reflns_av_unetI/netI 0.0388
_diffrn_reflns_Laue_measured_fraction_full 0.997
_diffrn_reflns_Laue_measured_fraction_max 0.997
_diffrn_reflns_limit_h_max 7
_diffrn_reflns_limit_h_min -6
_diffrn_reflns_limit_k_max 20
_diffrn_reflns_limit_k_min -16
_diffrn_reflns_limit_l_max 29
_diffrn_reflns_limit_l_min -22
_diffrn_reflns_number 9579
_diffrn_reflns_point_group_measured_fraction_full 0.998
_diffrn_reflns_point_group_measured_fraction_max 0.998
_diffrn_reflns_theta_full 25.242
_diffrn_reflns_theta_max 26.369
_diffrn_reflns_theta_min 3.446
_diffrn_source 'micro-focus sealed X-ray tube'
_exptl_absorpt_coefficient_mu 3.567
_exptl_absorpt_correction_T_max 1.00000
_exptl_absorpt_correction_T_min 0.84815
_exptl_absorpt_correction_type multi-scan
_exptl_absorpt_process_details
;
CrysAlisPro 1.171.38.41k (Rigaku Oxford Diffraction, 2015)
Empirical absorption correction using spherical harmonics,
 implemented in SCALE3 ABSPACK scaling algorithm.
;
_exptl_crystal_colour colorless
_exptl_crystal_density_diffrn 1.593
_exptl_crystal_description block
_exptl_crystal_F_000 1080
_exptl_crystal_size_max 0.3
_exptl_crystal_size_mid 0.28
_exptl_crystal_size_min 0.27
_refine_diff_density_max 0.441
_refine_diff_density_min -0.441
_refine_diff_density_rms 0.049
_refine_ls_abs_structure_details
;
 Flack x determined using 1368 quotients [(I+)-(I-)]/[(I+)+(I-)]
 (Parsons, Flack and Wagner, Acta Cryst. B69 (2013) 249-259).
;
_refine_ls_abs_structure_Flack -0.018(5)
_refine_ls_extinction_method none
_refine_ls_goodness_of_fit_ref 1.034
_refine_ls_hydrogen_treatment constr
_refine_ls_matrix_type full
_refine_ls_number_parameters 265
_refine_ls_number_reflns 4568
_refine_ls_number_restraints 0
_refine_ls_restrained_S_all 1.034
_refine_ls_R_factor_all 0.0484
_refine_ls_R_factor_gt 0.0351
_refine_ls_shift/su_max 0.000
_refine_ls_shift/su_mean 0.000
_refine_ls_structure_factor_coef Fsqd
_refine_ls_weighting_details 'w=1/[\s^2^(Fo^2^)+(0.0213P)^2^+0.6594P] where P=(Fo^2^+2Fc^2^)/3'
_refine_ls_weighting_scheme calc
_refine_ls_wR_factor_gt 0.0595
_refine_ls_wR_factor_ref 0.0636
_reflns_Friedel_coverage 0.725
_reflns_Friedel_fraction_full 1.000
_reflns_Friedel_fraction_max 1.000
_reflns_number_gt 3885
_reflns_number_total 4568
_reflns_threshold_expression 'I > 2\s(I)'
_cod_data_source_file jo9b00973_si_003.cif
_cod_data_source_block czl-yy
_cod_database_code 4037576
_shelx_shelxl_version_number 2014/7
_shelx_space_group_comment
;
The symmetry employed for this shelxl refinement is uniquely defined
by the following loop, which should always be used as a source of
symmetry information in preference to the above space-group names.
They are only intended as comments.
;
_olex2_refinement_description
;
1. Fixed Uiso
 At 1.2 times of:
  All C(H) groups
 At 1.5 times of:
  All C(H,H,H) groups, All O(H) groups
2.a Ternary CH refined with riding coordinates:
 C8(H8), C10(H10), C11(H11)
2.b Aromatic/amide H refined with riding coordinates:
 C13(H13), C17(H17), C19(H19), C6(H6), C16(H16), C4(H4), C20(H20), C7(H7),
 C14(H14), C23(H23), C3(H3A), C22(H22), C21(H21)
2.c Idealised Me refined as rotating group:
 C9(H9A,H9B,H9C), C1(H1A,H1B,H1C)
2.d Idealised tetrahedral OH refined as rotating group:
 O3(H3)
;
_olex2_submission_special_instructions 'No special instructions were received'

loop_
_space_group_symop_operation_xyz
'x, y, z'
'-x+1/2, -y, z+1/2'
'-x, y+1/2, -z+1/2'
'x+1/2, -y+1/2, -z'

loop_
_atom_site_label
_atom_site_type_symbol
_atom_site_fract_x
_atom_site_fract_y
_atom_site_fract_z
_atom_site_U_iso_or_equiv
_atom_site_adp_type
_atom_site_occupancy
_atom_site_site_symmetry_order
_atom_site_calc_flag
_atom_site_refinement_flags_posn
Se1 Se 0.88279(8) 0.45020(3) 0.53476(2) 0.04927(14) Uani 1 1 d .
Br1 Br 0.50410(14) 0.36884(4) 0.26592(2) 0.0905(2) Uani 1 1 d .
S1 S 0.5022(2) 0.68381(7) 0.57875(4) 0.0421(3) Uani 1 1 d .
O3 O 0.9775(6) 0.60122(17) 0.47240(15) 0.0579(8) Uani 1 1 d .
H3 H 0.9991 0.6494 0.4787 0.087 Uiso 1 1 calc GR
O2 O 0.5540(6) 0.73083(17) 0.52884(12) 0.0594(9) Uani 1 1 d .
O1 O 0.2675(6) 0.6578(3) 0.58702(16) 0.0741(12) Uani 1 1 d .
C12 C 0.6761(7) 0.5338(2) 0.42053(17) 0.0376(10) Uani 1 1 d .
C8 C 0.6927(7) 0.5970(2) 0.58125(17) 0.0382(10) Uani 1 1 d .
H8 H 0.8538 0.6164 0.5835 0.046 Uiso 1 1 calc R
C5 C 0.5826(7) 0.7435(2) 0.63743(17) 0.0372(10) Uani 1 1 d .
C18 C 0.6702(8) 0.3674(2) 0.55899(19) 0.0431(11) Uani 1 1 d .
C10 C 0.6689(6) 0.5439(2) 0.52798(16) 0.0359(9) Uani 1 1 d .
H10 H 0.5084 0.5241 0.5254 0.043 Uiso 1 1 calc R
C13 C 0.8345(8) 0.5231(3) 0.37763(19) 0.0462(12) Uani 1 1 d .
H13 H 0.9794 0.5480 0.3799 0.055 Uiso 1 1 calc R
C17 C 0.4565(8) 0.4991(3) 0.41476(18) 0.0438(11) Uani 1 1 d .
H17 H 0.3427 0.5091 0.4419 0.053 Uiso 1 1 calc R
C19 C 0.4650(8) 0.3522(2) 0.5310(2) 0.0530(11) Uani 1 1 d .
H19 H 0.4207 0.3854 0.5011 0.064 Uiso 1 1 calc R
C11 C 0.7347(7) 0.5851(2) 0.47166(18) 0.0406(10) Uani 1 1 d .
H11 H 0.6506 0.6365 0.4688 0.049 Uiso 1 1 calc R
C6 C 0.4362(8) 0.7514(3) 0.68273(19) 0.0527(13) Uani 1 1 d .
H6 H 0.2966 0.7229 0.6837 0.063 Uiso 1 1 calc R
C16 C 0.4058(8) 0.4496(3) 0.36874(18) 0.0487(11) Uani 1 1 d .
H16 H 0.2614 0.4244 0.3660 0.058 Uiso 1 1 calc R
C15 C 0.5704(8) 0.4382(3) 0.32765(17) 0.0487(12) Uani 1 1 d .
C4 C 0.7918(8) 0.7851(3) 0.63633(19) 0.0464(11) Uani 1 1 d .
H4 H 0.8917 0.7799 0.6056 0.056 Uiso 1 1 calc R
C20 C 0.3242(9) 0.2886(3) 0.5465(3) 0.0674(16) Uani 1 1 d .
H20 H 0.1849 0.2795 0.5274 0.081 Uiso 1 1 calc R
C9 C 0.6375(11) 0.5517(3) 0.63533(18) 0.0714(16) Uani 1 1 d .
H9A H 0.6357 0.5889 0.6665 0.107 Uiso 1 1 calc GR
H9B H 0.7541 0.5111 0.6418 0.107 Uiso 1 1 calc GR
H9C H 0.4877 0.5263 0.6320 0.107 Uiso 1 1 calc GR
C7 C 0.4958(10) 0.8015(3) 0.72670(19) 0.0623(14) Uani 1 1 d .
H7 H 0.3935 0.8077 0.7569 0.075 Uiso 1 1 calc R
C14 C 0.7817(9) 0.4755(3) 0.3308(2) 0.0537(13) Uani 1 1 d .
H14 H 0.8899 0.4693 0.3018 0.064 Uiso 1 1 calc R
C23 C 0.7340(11) 0.3180(3) 0.6038(2) 0.0623(15) Uani 1 1 d .
H23 H 0.8703 0.3281 0.6239 0.075 Uiso 1 1 calc R
C3 C 0.8507(9) 0.8343(3) 0.6811(2) 0.0527(12) Uani 1 1 d .
H3A H 0.9916 0.8620 0.6804 0.063 Uiso 1 1 calc R
C2 C 0.7046(10) 0.8430(3) 0.7270(2) 0.0541(13) Uani 1 1 d .
C22 C 0.5915(14) 0.2534(3) 0.6184(2) 0.0781(19) Uani 1 1 d .
H22 H 0.6344 0.2195 0.6480 0.094 Uiso 1 1 calc R
C21 C 0.3890(14) 0.2390(3) 0.5898(3) 0.0774(17) Uani 1 1 d .
H21 H 0.2954 0.1954 0.5998 0.093 Uiso 1 1 calc R
C1 C 0.7699(12) 0.8981(4) 0.7756(2) 0.089(2) Uani 1 1 d .
H1A H 0.7303 0.9529 0.7662 0.134 Uiso 1 1 calc GR
H1B H 0.9343 0.8943 0.7825 0.134 Uiso 1 1 calc GR
H1C H 0.6864 0.8820 0.8089 0.134 Uiso 1 1 calc GR

loop_
_atom_site_aniso_label
_atom_site_aniso_U_11
_atom_site_aniso_U_22
_atom_site_aniso_U_33
_atom_site_aniso_U_23
_atom_site_aniso_U_13
_atom_site_aniso_U_12
Se1 0.0403(2) 0.0325(2) 0.0749(3) 0.0014(3) -0.0044(2) 0.0047(2)
Br1 0.1088(5) 0.0985(5) 0.0643(3) -0.0384(3) 0.0059(4) -0.0280(5)
S1 0.0387(6) 0.0412(6) 0.0463(6) -0.0075(5) -0.0019(6) 0.0054(6)
O3 0.062(2) 0.0447(17) 0.0669(19) -0.0125(18) 0.010(2) -0.0270(16)
O2 0.098(3) 0.0406(16) 0.0395(16) -0.0001(15) 0.0002(19) 0.0237(18)
O1 0.0350(18) 0.099(3) 0.089(3) -0.035(2) -0.0001(18) -0.006(2)
C12 0.041(3) 0.031(2) 0.041(2) 0.0013(19) 0.0017(19) 0.0027(18)
C8 0.042(2) 0.030(2) 0.043(2) -0.002(2) -0.007(2) 0.0003(19)
C5 0.036(2) 0.034(2) 0.042(2) -0.0014(19) 0.0034(19) 0.0035(19)
C18 0.054(3) 0.025(2) 0.050(3) 0.000(2) 0.002(2) 0.010(2)
C10 0.035(2) 0.0267(19) 0.046(2) -0.001(2) 0.0005(19) 0.0036(18)
C13 0.042(3) 0.047(3) 0.049(3) -0.003(2) 0.001(2) -0.007(2)
C17 0.042(3) 0.045(2) 0.044(2) -0.003(2) 0.002(2) 0.004(2)
C19 0.054(3) 0.034(2) 0.070(3) 0.006(2) -0.007(3) 0.000(2)
C11 0.048(3) 0.028(2) 0.046(3) -0.003(2) 0.003(2) -0.0008(19)
C6 0.046(3) 0.058(3) 0.054(3) -0.006(2) 0.010(2) -0.004(2)
C16 0.043(2) 0.049(2) 0.054(3) -0.002(3) -0.006(2) -0.007(3)
C15 0.059(3) 0.046(3) 0.040(2) -0.011(2) -0.003(2) 0.001(2)
C4 0.046(3) 0.045(3) 0.049(3) -0.004(2) 0.008(2) 0.000(2)
C20 0.058(3) 0.042(3) 0.102(4) -0.008(3) 0.004(3) -0.009(2)
C9 0.123(5) 0.048(3) 0.043(3) 0.003(3) -0.004(3) 0.008(4)
C7 0.070(3) 0.073(3) 0.043(3) -0.011(3) 0.013(3) 0.007(3)
C14 0.053(3) 0.058(3) 0.050(3) -0.009(3) 0.012(2) 0.000(3)
C23 0.087(4) 0.041(3) 0.059(3) -0.001(3) -0.013(3) 0.011(3)
C3 0.054(3) 0.041(3) 0.063(3) -0.002(2) -0.006(3) -0.007(2)
C2 0.072(4) 0.043(3) 0.047(3) -0.004(2) -0.006(3) 0.008(3)
C22 0.136(6) 0.040(3) 0.058(3) 0.015(3) 0.009(4) 0.007(4)
C21 0.101(5) 0.043(3) 0.089(4) 0.004(3) 0.024(4) -0.009(4)
C1 0.125(6) 0.077(4) 0.065(4) -0.027(3) -0.018(4) 0.002(4)

loop_
_atom_type_symbol
_atom_type_description
_atom_type_scat_dispersion_real
_atom_type_scat_dispersion_imag
_atom_type_scat_source
C C 0.0033 0.0016 'International Tables Vol C Tables 4.2.6.8 and 6.1.1.4'
H H 0.0000 0.0000 'International Tables Vol C Tables 4.2.6.8 and 6.1.1.4'
Br Br -0.2901 2.4595 'International Tables Vol C Tables 4.2.6.8 and 6.1.1.4'
O O 0.0106 0.0060 'International Tables Vol C Tables 4.2.6.8 and 6.1.1.4'
S S 0.1246 0.1234 'International Tables Vol C Tables 4.2.6.8 and 6.1.1.4'
Se Se -0.0929 2.2259 'International Tables Vol C Tables 4.2.6.8 and 6.1.1.4'

loop_
_geom_angle_atom_site_label_1
_geom_angle_atom_site_label_2
_geom_angle_atom_site_label_3
_geom_angle
C18 Se1 C10 100.79(17)
O2 S1 C8 109.24(19)
O2 S1 C5 106.72(19)
O1 S1 O2 118.0(2)
O1 S1 C8 109.1(2)
O1 S1 C5 107.9(2)
C5 S1 C8 105.07(19)
C11 O3 H3 109.5
C13 C12 C17 118.3(4)
C13 C12 C11 121.0(4)
C17 C12 C11 120.7(4)
S1 C8 H8 108.3
C10 C8 S1 111.8(3)
C10 C8 H8 108.3
C9 C8 S1 107.1(3)
C9 C8 H8 108.3
C9 C8 C10 112.9(3)
C6 C5 S1 120.6(3)
C6 C5 C4 120.0(4)
C4 C5 S1 119.4(3)
C19 C18 Se1 122.1(3)
C19 C18 C23 119.1(5)
C23 C18 Se1 118.7(4)
Se1 C10 H10 109.0
C8 C10 Se1 108.9(2)
C8 C10 H10 109.0
C8 C10 C11 115.6(3)
C11 C10 Se1 105.2(3)
C11 C10 H10 109.0
C12 C13 H13 119.5
C12 C13 C14 121.1(4)
C14 C13 H13 119.5
C12 C17 H17 119.7
C12 C17 C16 120.5(4)
C16 C17 H17 119.7
C18 C19 H19 119.5
C18 C19 C20 121.0(5)
C20 C19 H19 119.5
O3 C11 C12 109.5(3)
O3 C11 C10 108.2(4)
O3 C11 H11 108.7
C12 C11 C10 112.8(3)
C12 C11 H11 108.7
C10 C11 H11 108.7
C5 C6 H6 120.1
C5 C6 C7 119.9(5)
C7 C6 H6 120.1
C17 C16 H16 120.3
C15 C16 C17 119.4(4)
C15 C16 H16 120.3
C16 C15 Br1 119.4(3)
C14 C15 Br1 119.6(3)
C14 C15 C16 121.0(4)
C5 C4 H4 120.3
C3 C4 C5 119.5(4)
C3 C4 H4 120.3
C19 C20 H20 120.0
C21 C20 C19 119.9(5)
C21 C20 H20 120.0
C8 C9 H9A 109.5
C8 C9 H9B 109.5
C8 C9 H9C 109.5
H9A C9 H9B 109.5
H9A C9 H9C 109.5
H9B C9 H9C 109.5
C6 C7 H7 119.3
C6 C7 C2 121.3(5)
C2 C7 H7 119.3
C13 C14 H14 120.2
C15 C14 C13 119.5(4)
C15 C14 H14 120.2
C18 C23 H23 120.4
C18 C23 C22 119.2(5)
C22 C23 H23 120.4
C4 C3 H3A 119.4
C4 C3 C2 121.2(5)
C2 C3 H3A 119.4
C7 C2 C1 121.2(5)
C3 C2 C7 118.2(4)
C3 C2 C1 120.6(5)
C23 C22 H22 119.6
C21 C22 C23 120.8(5)
C21 C22 H22 119.6
C20 C21 C22 120.0(6)
C20 C21 H21 120.0
C22 C21 H21 120.0
C2 C1 H1A 109.5
C2 C1 H1B 109.5
C2 C1 H1C 109.5
H1A C1 H1B 109.5
H1A C1 H1C 109.5
H1B C1 H1C 109.5

loop_
_geom_bond_atom_site_label_1
_geom_bond_atom_site_label_2
_geom_bond_distance
Se1 C18 1.921(4)
Se1 C10 1.984(4)
Br1 C15 1.896(4)
S1 O2 1.444(3)
S1 O1 1.428(3)
S1 C8 1.806(4)
S1 C5 1.764(4)
O3 H3 0.8200
O3 C11 1.419(5)
C12 C13 1.374(6)
C12 C17 1.392(6)
C12 C11 1.515(6)
C8 H8 0.9800
C8 C10 1.542(5)
C8 C9 1.516(6)
C5 C6 1.368(6)
C5 C4 1.385(6)
C18 C19 1.375(6)
C18 C23 1.388(6)
C10 H10 0.9800
C10 C11 1.542(6)
C13 H13 0.9300
C13 C14 1.392(6)
C17 H17 0.9300
C17 C16 1.393(6)
C19 H19 0.9300
C19 C20 1.376(6)
C11 H11 0.9800
C6 H6 0.9300
C6 C7 1.373(6)
C16 H16 0.9300
C16 C15 1.369(6)
C15 C14 1.363(7)
C4 H4 0.9300
C4 C3 1.377(6)
C20 H20 0.9300
C20 C21 1.364(8)
C9 H9A 0.9600
C9 H9B 0.9600
C9 H9C 0.9600
C7 H7 0.9300
C7 C2 1.381(7)
C14 H14 0.9300
C23 H23 0.9300
C23 C22 1.390(8)
C3 H3A 0.9300
C3 C2 1.379(7)
C2 C1 1.514(7)
C22 H22 0.9300
C22 C21 1.366(9)
C21 H21 0.9300
C1 H1A 0.9600
C1 H1B 0.9600
C1 H1C 0.9600
